data_1514690
loop_
_publ_author_name
'Millet, Anthony'
'Larini, Paolo'
'Clot, Eric'
'Baudoin, Olivier'

_publ_section_title
;
 Ligand-controlled \b-selective C(sp3)--H arylation of N-Boc-piperidines
;
_journal_issue 5
_journal_name_full 'Chemical Science'
_journal_page_first 2241
_journal_paper_doi 10.1039/c3sc50428j
_journal_volume 4
_journal_year 2013
_chemical_formula_moiety 'C16 H23 N1 O2'
_chemical_formula_sum 'C16 H23 N O2'
_chemical_formula_weight 261.36
_space_group_IT_number 2
_symmetry_cell_setting triclinic
_symmetry_space_group_name_Hall '-P 1'
_symmetry_space_group_name_H-M 'P -1'
_atom_sites_solution_hydrogens difmap
_atom_sites_solution_primary direct
_cell_angle_alpha 75.311(7)
_cell_angle_beta 80.306(9)
_cell_angle_gamma 71.263(10)
_cell_formula_units_Z 2
_cell_length_a 8.7960(10)
_cell_length_b 8.8679(7)
_cell_length_c 10.3885(9)
_cell_measurement_reflns_used 4603
_cell_measurement_temperature 100
_cell_measurement_theta_max 66.9348
_cell_measurement_theta_min 4.4162
_cell_volume 738.95(13)
_computing_cell_refinement
;
CrysAlisPro, Agilent Technologies,
Version 1.171.36.21 (release 14-08-2012 CrysAlis171 .NET)
(compiled Sep 14 2012,17:21:16)
;
_computing_data_collection
;
CrysAlisPro, Agilent Technologies,
Version 1.171.36.21 (release 14-08-2012 CrysAlis171 .NET)
(compiled Sep 14 2012,17:21:16)
;
_computing_data_reduction
;
CrysAlisPro, Agilent Technologies,
Version 1.171.36.21 (release 14-08-2012 CrysAlis171 .NET)
(compiled Sep 14 2012,17:21:16)
;
_computing_molecular_graphics 'CAMERON (Watkin et al., 1996)'
_computing_publication_material 'CRYSTALS (Betteridge et al., 2003)'
_computing_structure_refinement 'CRYSTALS (Betteridge et al., 2003)'
_computing_structure_solution 'SIR97 (Altomare et al., 1999)'
_diffrn_ambient_temperature 100
_diffrn_detector_area_resol_mean 10.4678
_diffrn_measured_fraction_theta_full 0.988
_diffrn_measured_fraction_theta_max 0.978
_diffrn_measurement_device_type 'Xcalibur, Atlas, Gemini ultra'
_diffrn_measurement_method \w
_diffrn_radiation_monochromator mirror
_diffrn_radiation_source 'Enhance Ultra (Cu) X-ray Source'
_diffrn_radiation_type 'Cu K\a'
_diffrn_radiation_wavelength 1.5418
_diffrn_reflns_av_R_equivalents 0.064
_diffrn_reflns_limit_h_max 10
_diffrn_reflns_limit_h_min -10
_diffrn_reflns_limit_k_max 10
_diffrn_reflns_limit_k_min -10
_diffrn_reflns_limit_l_max 12
_diffrn_reflns_limit_l_min -12
_diffrn_reflns_number 8622
_diffrn_reflns_theta_full 66.220
_diffrn_reflns_theta_max 67.044
_diffrn_reflns_theta_min 4.420
_diffrn_standards_number 0
_exptl_absorpt_coefficient_mu 0.605
_exptl_absorpt_correction_T_max 0.899
_exptl_absorpt_correction_T_min 0.810
_exptl_absorpt_correction_type analytical
_exptl_absorpt_process_details
;
CrysAlisPro, Agilent Technologies,
Version 1.171.36.21 (release 14-08-2012 CrysAlis171 .NET)
(compiled Sep 14 2012,17:21:16)
Analytical numeric absorption correction using a multifaceted crystal
model based on expressions derived by R.C. Clark & J.S. Reid.
(Clark, R. C. & Reid, J. S. (1995). Acta Cryst. A51, 887-897)
;
_exptl_crystal_colour colorless
_exptl_crystal_density_diffrn 1.175
_exptl_crystal_density_method 'not measured'
_exptl_crystal_description plate
_exptl_crystal_F_000 284
_exptl_crystal_size_max 0.523
_exptl_crystal_size_mid 0.347
_exptl_crystal_size_min 0.234
_refine_diff_density_max 0.78
_refine_diff_density_min -0.30
_refine_ls_extinction_method None
_refine_ls_goodness_of_fit_ref 0.9627
_refine_ls_hydrogen_treatment constr
_refine_ls_matrix_type full
_refine_ls_number_parameters 172
_refine_ls_number_reflns 2587
_refine_ls_number_restraints 259
_refine_ls_R_factor_all 0.0742
_refine_ls_R_factor_gt 0.0704
_refine_ls_shift/su_max 0.0007998
_refine_ls_shift/su_mean 0.0002275
_refine_ls_structure_factor_coef Fsqd
_refine_ls_weighting_details
;
Method, part 1, Chebychev polynomial, (Watkin, 1994, Prince, 1982)
[weight] = 1.0/[A~0~*T~0~(x)+A~1~*T~1~(x) ... +A~n-1~]*T~n-1~(x)]
where A~i~ are the Chebychev coefficients listed below and x= Fcalc/Fmax
Method = Robust Weighting (Prince, 1982)
W = [weight] * [1-(deltaF/6*sigmaF)^2^]^2^
A~i~ are:
0.265E+04 0.447E+04 0.269E+04 0.108E+04 229.
;
_refine_ls_weighting_scheme calc
_refine_ls_wR_factor_all 0.1963
_refine_ls_wR_factor_gt 0.1905
_refine_ls_wR_factor_ref 0.1963
_reflns_limit_h_max 10
_reflns_limit_h_min -10
_reflns_limit_k_max 10
_reflns_limit_k_min -9
_reflns_limit_l_max 12
_reflns_limit_l_min 0
_reflns_number_gt 2319
_reflns_number_total 2588
_reflns_threshold_expression I>2.0\s(I)
_oxford_diffrn_Wilson_B_factor 2.80
_oxford_diffrn_Wilson_scale 0.02
_oxford_refine_ls_r_factor_ref 0.0742
_oxford_refine_ls_scale 7.9(4)
_oxford_reflns_number_all 2587
_oxford_reflns_threshold_expression_ref I>-10.0\s(I)
_cod_data_source_file c3sc50428j.txt
_cod_data_source_block 1
_cod_original_sg_symbol_H-M 'P -1 '
_cod_original_formula_sum 'C16 H23 N1 O2'
_cod_database_code 1514690

loop_
_symmetry_equiv_pos_as_xyz
x,y,z
-x,-y,-z

loop_
_atom_site_label
_atom_site_type_symbol
_atom_site_fract_x
_atom_site_fract_y
_atom_site_fract_z
_atom_site_U_iso_or_equiv
_atom_site_occupancy
_atom_site_adp_type
_atom_site_refinement_flags_posn
O1 O 0.39142(17) 0.55799(17) 0.26114(14) 0.0334 1.0000 Uani .
C2 C 0.4843(3) 0.6776(3) 0.2219(2) 0.0348 1.0000 Uani .
C3 C 0.5906(3) 0.6550(3) 0.0921(2) 0.0427 1.0000 Uani .
H31 H 0.6637 0.7168 0.0818 0.0635 1.0000 Uiso R
H32 H 0.6493 0.5425 0.0974 0.0640 1.0000 Uiso R
H33 H 0.5272 0.6894 0.0170 0.0632 1.0000 Uiso R
C4 C 0.3725(3) 0.8483(3) 0.2134(2) 0.0442 1.0000 Uani .
H43 H 0.4367 0.9226 0.2017 0.0666 1.0000 Uiso R
H42 H 0.3003 0.8501 0.2958 0.0656 1.0000 Uiso R
H41 H 0.3066 0.8837 0.1382 0.0649 1.0000 Uiso R
C5 C 0.5863(3) 0.6294(3) 0.3375(2) 0.0459 1.0000 Uani .
H53 H 0.6509 0.7044 0.3250 0.0684 1.0000 Uiso R
H52 H 0.5186 0.6328 0.4200 0.0682 1.0000 Uiso R
H51 H 0.6572 0.5217 0.3415 0.0682 1.0000 Uiso R
C6 C 0.2818(2) 0.5625(2) 0.18380(19) 0.0310 1.0000 Uani .
O7 O 0.25430(18) 0.65528(17) 0.07647(13) 0.0348 1.0000 Uani .
N8 N 0.2056(2) 0.4468(2) 0.23917(16) 0.0353 1.0000 Uani .
C9 C 0.2125(3) 0.3638(3) 0.3802(2) 0.0386 1.0000 Uani .
C10 C 0.1922(3) 0.1950(3) 0.4016(2) 0.0376 1.0000 Uani .
C11 C 0.1948(2) 0.1135(3) 0.5498(2) 0.0350 1.0000 Uani .
C12 C 0.3141(3) -0.0312(3) 0.5865(2) 0.0374 1.0000 Uani .
C13 C 0.3237(3) -0.1106(3) 0.7200(2) 0.0421 1.0000 Uani .
C14 C 0.2142(3) -0.0466(3) 0.8179(2) 0.0423 1.0000 Uani .
C15 C 0.0936(3) 0.0975(3) 0.7825(2) 0.0420 1.0000 Uani .
C16 C 0.0842(3) 0.1759(3) 0.6484(2) 0.0388 1.0000 Uani .
H161 H 0.0004 0.2732 0.6231 0.0458 1.0000 Uiso R
H151 H 0.0184 0.1404 0.8471 0.0501 1.0000 Uiso R
H141 H 0.2181 -0.0992 0.9081 0.0512 1.0000 Uiso R
H131 H 0.4080 -0.2102 0.7437 0.0515 1.0000 Uiso R
H121 H 0.3906 -0.0746 0.5199 0.0449 1.0000 Uiso R
C17 C 0.0371(3) 0.2061(3) 0.3463(2) 0.0398 1.0000 Uani .
C18 C 0.0431(3) 0.2906(3) 0.1975(2) 0.0447 1.0000 Uani .
C19 C 0.0630(3) 0.4571(3) 0.1789(2) 0.0438 1.0000 Uani .
H191 H -0.0358 0.5267 0.2232 0.0534 1.0000 Uiso R
H192 H 0.0790 0.5040 0.0815 0.0530 1.0000 Uiso R
H182 H 0.1376 0.2284 0.1449 0.0538 1.0000 Uiso R
H181 H -0.0622 0.3044 0.1656 0.0545 1.0000 Uiso R
H172 H -0.0545 0.2642 0.3973 0.0469 1.0000 Uiso R
H171 H 0.0287 0.0967 0.3578 0.0469 1.0000 Uiso R
H101 H 0.2892 0.1322 0.3486 0.0443 1.0000 Uiso R
H92 H 0.3209 0.3510 0.4056 0.0447 1.0000 Uiso R
H91 H 0.1203 0.4292 0.4371 0.0462 1.0000 Uiso R

loop_
_atom_site_aniso_label
_atom_site_aniso_U_11
_atom_site_aniso_U_22
_atom_site_aniso_U_33
_atom_site_aniso_U_23
_atom_site_aniso_U_13
_atom_site_aniso_U_12
O1 0.0402(8) 0.0376(8) 0.0275(7) 0.0031(6) -0.0103(6) -0.0224(6)
C2 0.0422(11) 0.0405(11) 0.0294(10) -0.0029(9) -0.0048(9) -0.0251(9)
C3 0.0473(13) 0.0533(13) 0.0348(11) -0.0090(10) 0.0012(9) -0.0274(11)
C4 0.0534(13) 0.0413(12) 0.0456(13) -0.0135(10) -0.0064(10) -0.0203(10)
C5 0.0538(13) 0.0580(14) 0.0363(12) 0.0008(10) -0.0138(10) -0.0341(12)
C6 0.0354(10) 0.0325(10) 0.0266(10) -0.0029(8) -0.0064(8) -0.0126(8)
O7 0.0447(8) 0.0357(8) 0.0250(7) 0.0030(6) -0.0097(6) -0.0175(6)
N8 0.0417(10) 0.0436(10) 0.0247(9) 0.0059(7) -0.0120(7) -0.0239(8)
C9 0.0481(12) 0.0425(12) 0.0291(11) 0.0033(9) -0.0124(9) -0.0224(10)
C10 0.0434(12) 0.0387(11) 0.0330(11) -0.0003(9) -0.0088(9) -0.0180(9)
C11 0.0388(11) 0.0401(11) 0.0315(11) 0.0035(9) -0.0099(9) -0.0243(9)
C12 0.0382(11) 0.0403(11) 0.0378(12) -0.0049(9) -0.0046(9) -0.0190(9)
C13 0.0433(12) 0.0354(11) 0.0477(13) 0.0054(10) -0.0192(10) -0.0153(9)
C14 0.0586(14) 0.0480(13) 0.0274(11) 0.0077(9) -0.0148(10) -0.0321(11)
C15 0.0467(12) 0.0454(12) 0.0378(12) -0.0080(10) 0.0008(9) -0.0220(10)
C16 0.0386(11) 0.0324(11) 0.0455(13) 0.0028(9) -0.0113(9) -0.0154(9)
C17 0.0471(12) 0.0418(12) 0.0346(12) 0.0068(9) -0.0141(9) -0.0249(10)
C18 0.0524(13) 0.0504(13) 0.0396(12) -0.0002(10) -0.0167(10) -0.0273(11)
C19 0.0521(13) 0.0516(13) 0.0335(11) 0.0068(10) -0.0187(10) -0.0277(11)

loop_
_atom_type_symbol
_atom_type_scat_dispersion_real
_atom_type_scat_dispersion_imag
_atom_type_scat_Cromer_Mann_a1
_atom_type_scat_Cromer_Mann_b1
_atom_type_scat_Cromer_Mann_a2
_atom_type_scat_Cromer_Mann_b2
_atom_type_scat_Cromer_Mann_a3
_atom_type_scat_Cromer_Mann_b3
_atom_type_scat_Cromer_Mann_a4
_atom_type_scat_Cromer_Mann_b4
_atom_type_scat_Cromer_Mann_c
_atom_type_scat_source
C 0.0181 0.0091 2.3100 20.8439 1.0200 10.2075 1.5886 0.5687 0.8650 51.6512 0.2156 'International Tables Vol C 4.2.6.8 and 6.1.1.4'
H 0.0000 0.0000 0.4930 10.5109 0.3229 26.1257 0.1402 3.1424 0.0408 57.7998 0.0030 'International Tables Vol C 4.2.6.8 and 6.1.1.4'
N 0.0311 0.0180 12.2126 0.0057 3.1322 9.8933 2.0125 28.9975 1.1663 0.5826 -11.5290 'International Tables Vol C 4.2.6.8 and 6.1.1.4'
O 0.0492 0.0322 3.0485 13.2771 2.2868 5.7011 1.5463 0.3239 0.8670 32.9089 0.2508 'International Tables Vol C 4.2.6.8 and 6.1.1.4'

loop_
_geom_angle_atom_site_label_1
_geom_angle_atom_site_label_2
_geom_angle_atom_site_label_3
_geom_angle
_geom_angle_publ_flag
C2 O1 C6 120.32(15) yes
O1 C2 C3 110.12(16) yes
O1 C2 C4 110.34(17) yes
C3 C2 C4 112.80(19) yes
O1 C2 C5 101.70(16) yes
C3 C2 C5 110.6(2) yes
C4 C2 C5 110.72(18) yes
C2 C3 H31 106.7 no
C2 C3 H32 110.3 no
H31 C3 H32 109.5 no
C2 C3 H33 111.4 no
H31 C3 H33 111.5 no
H32 C3 H33 107.5 no
C2 C4 H43 108.7 no
C2 C4 H42 108.0 no
H43 C4 H42 111.5 no
C2 C4 H41 112.5 no
H43 C4 H41 108.0 no
H42 C4 H41 108.1 no
C2 C5 H53 109.6 no
C2 C5 H52 110.1 no
H53 C5 H52 109.4 no
C2 C5 H51 110.1 no
H53 C5 H51 108.7 no
H52 C5 H51 109.0 no
O1 C6 O7 125.25(18) yes
O1 C6 N8 111.40(17) yes
O7 C6 N8 123.34(18) yes
C6 N8 C9 121.73(16) yes
C6 N8 C19 117.15(17) yes
C9 N8 C19 115.70(17) yes
N8 C9 C10 110.79(17) yes
N8 C9 H92 107.9 no
C10 C9 H92 108.2 no
N8 C9 H91 109.6 no
C10 C9 H91 107.7 no
H92 C9 H91 112.7 no
C9 C10 C11 109.67(17) yes
C9 C10 C17 110.28(18) yes
C11 C10 C17 112.12(17) yes
C9 C10 H101 105.3 no
C11 C10 H101 109.8 no
C17 C10 H101 109.5 no
C10 C11 C12 117.9(2) yes
C10 C11 C16 123.52(19) yes
C12 C11 C16 118.6(2) yes
C11 C12 C13 120.7(2) yes
C11 C12 H121 119.2 no
C13 C12 H121 120.1 no
C12 C13 C14 120.4(2) yes
C12 C13 H131 119.5 no
C14 C13 H131 120.0 no
C13 C14 C15 119.5(2) yes
C13 C14 H141 121.5 no
C15 C14 H141 118.9 no
C14 C15 C16 119.7(2) yes
C14 C15 H151 120.2 no
C16 C15 H151 120.1 no
C15 C16 C11 121.1(2) yes
C15 C16 H161 120.2 no
C11 C16 H161 118.7 no
C10 C17 C18 108.95(17) yes
C10 C17 H172 109.4 no
C18 C17 H172 111.7 no
C10 C17 H171 108.9 no
C18 C17 H171 110.6 no
H172 C17 H171 107.2 no
C17 C18 C19 110.74(18) yes
C17 C18 H182 111.3 no
C19 C18 H182 106.3 no
C17 C18 H181 107.5 no
C19 C18 H181 107.9 no
H182 C18 H181 113.2 no
C18 C19 N8 110.51(19) yes
C18 C19 H191 108.4 no
N8 C19 H191 109.5 no
C18 C19 H192 109.2 no
N8 C19 H192 107.6 no
H191 C19 H192 111.7 no

loop_
_geom_bond_atom_site_label_1
_geom_bond_atom_site_label_2
_geom_bond_distance
_geom_bond_publ_flag
O1 C2 1.478(2) yes
O1 C6 1.340(2) yes
C2 C3 1.524(3) yes
C2 C4 1.507(3) yes
C2 C5 1.511(3) yes
C3 H31 0.947 no
C3 H32 0.957 no
C3 H33 0.964 no
C4 H43 0.971 no
C4 H42 0.976 no
C4 H41 0.978 no
C5 H53 0.978 no
C5 H52 0.959 no
C5 H51 0.953 no
C6 O7 1.215(2) yes
C6 N8 1.359(3) yes
N8 C9 1.464(3) yes
N8 C19 1.461(3) yes
C9 C10 1.520(3) yes
C9 H92 0.996 no
C9 H91 1.027 no
C10 C11 1.527(3) yes
C10 C17 1.533(3) yes
C10 H101 1.016 no
C11 C12 1.383(3) yes
C11 C16 1.381(3) yes
C12 C13 1.389(3) yes
C12 H121 0.945 no
C13 C14 1.377(4) yes
C13 H131 0.959 no
C14 C15 1.384(4) yes
C14 H141 0.936 no
C15 C16 1.393(3) yes
C15 H151 0.922 no
C16 H161 0.948 no
C17 C18 1.538(3) yes
C17 H172 0.961 no
C17 H171 0.973 no
C18 C19 1.503(3) yes
C18 H182 0.999 no
C18 H181 0.996 no
C19 H191 1.007 no
C19 H192 0.996 no

loop_
_geom_hbond_atom_site_label_D
_geom_hbond_atom_site_label_H
_geom_hbond_atom_site_label_A
_geom_hbond_site_symmetry_A
_geom_hbond_angle_DHA
_geom_hbond_distance_DH
_geom_hbond_distance_HA
_geom_hbond_distance_DA
_geom_hbond_publ_flag
C14 H141 O7 1_546 149.69(7) 0.936 2.390 3.232(3) yes
